data_4073801
loop_
_publ_author_name
'Alvarez, M. Angeles'
'Garc\'ia, M. Esther'
'Ramos, Alberto'
'Ruiz, Miguel A.'
'Lanfranchi, Maurizio'
'Tiripicchio, Antonio'

_publ_section_title
;
 Alkenyl Derivatives of the Unsaturated Dimolybdenum Hydride Complex
 [Mo2(\h5-C5H5)2(\m-H)(\m-PCy2)(CO)2]
;
_journal_issue 23
_journal_name_full Organometallics
_journal_page_first 5454
_journal_paper_doi 10.1021/om700634x
_journal_volume 26
_journal_year 2007
_chemical_compound_source 'synthesis as described'
_chemical_formula_moiety 'C30 H39 Mo2 O6 P1'
_chemical_formula_sum 'C30 H39 Mo2 O6 P'
_chemical_formula_weight 718.46
_chemical_name_systematic
;
 ?
;
_space_group_IT_number 14
_symmetry_cell_setting monoclinic
_symmetry_Int_Tables_number 14
_symmetry_space_group_name_Hall '-P 2ybc'
_symmetry_space_group_name_H-M 'P 1 21/c 1'
_atom_sites_solution_hydrogens geom
_atom_sites_solution_primary direct
_atom_sites_solution_secondary difmap
_audit_conform_dict_location ftp://ftp.iucr.org/pub/cif_core.dic
_audit_conform_dict_name cif_core.dic
_audit_conform_dict_version 2.3
_audit_creation_date 2007-03-27T13:16:59-00:00
_audit_creation_method 'WinGX routine CIF_UPDATE'
_cell_angle_alpha 90
_cell_angle_beta 117.7950(10)
_cell_angle_gamma 90
_cell_formula_units_Z 4
_cell_length_a 11.1386(2)
_cell_length_b 14.9749(3)
_cell_length_c 19.9107(5)
_cell_measurement_reflns_used 5495
_cell_measurement_temperature 100(2)
_cell_measurement_theta_max 25.350
_cell_measurement_theta_min 1.018
_cell_measurement_wavelength 0.71073
_cell_volume 2937.91(11)
_computing_cell_refinement 'HKL Scalepack (Otwinowski & Minor, 1997)'
_computing_data_collection 'Collect (Bruker AXS BV, 1997-2004)'
_computing_data_reduction
;
 HKL Denzo and Scalepack (Otwinowski & Minor, 1997) 
;
_computing_molecular_graphics 'Ortep-3 for Windows (Farrugia, 1997)'
_computing_publication_material 'WinGX publication routines (Farrugia, 1999)'
_computing_structure_refinement 'SHELXL-97 (Sheldrick, 1997)'
_computing_structure_solution 'SHELXL-97 (Sheldrick, 1997)'
_diffrn_ambient_temperature 100(2)
_diffrn_measured_fraction_theta_full 0.935
_diffrn_measured_fraction_theta_max 0.935
_diffrn_measurement_device '90 mm CCD camera on \k-goniostat'
_diffrn_measurement_device_type KappaCCD
_diffrn_measurement_method CCD
_diffrn_radiation_monochromator 'horizontally mounted graphite crystal'
_diffrn_radiation_probe x-ray
_diffrn_radiation_source 'fine-focus sealed tube'
_diffrn_radiation_type MoK\a
_diffrn_radiation_wavelength 0.71073
_diffrn_reflns_av_R_equivalents 0.0411
_diffrn_reflns_av_unetI/netI 0.039
_diffrn_reflns_limit_h_max 13
_diffrn_reflns_limit_h_min -13
_diffrn_reflns_limit_k_max 0
_diffrn_reflns_limit_k_min -17
_diffrn_reflns_limit_l_max 12
_diffrn_reflns_limit_l_min -23
_diffrn_reflns_number 28384
_diffrn_reflns_theta_full 25.24
_diffrn_reflns_theta_max 25.24
_diffrn_reflns_theta_min 2.07
_exptl_absorpt_coefficient_mu 0.95
_exptl_absorpt_correction_T_max 1.064
_exptl_absorpt_correction_T_min 0.938
_exptl_absorpt_correction_type multi-scan
_exptl_absorpt_process_details
;
 R.H. Blessing, Acta Cryst. (1995), A51, 33-38
;
_exptl_crystal_colour red
_exptl_crystal_density_diffrn 1.624
_exptl_crystal_density_method 'not measured'
_exptl_crystal_description neddle
_exptl_crystal_F_000 1464
_exptl_crystal_size_max 0.1
_exptl_crystal_size_mid 0.07
_exptl_crystal_size_min 0.05
_refine_diff_density_max 0.904
_refine_diff_density_min -2.05
_refine_diff_density_rms 0.401
_refine_ls_extinction_method none
_refine_ls_goodness_of_fit_ref 1.164
_refine_ls_hydrogen_treatment mixed
_refine_ls_matrix_type full
_refine_ls_number_parameters 358
_refine_ls_number_reflns 4966
_refine_ls_number_restraints 0
_refine_ls_restrained_S_all 1.164
_refine_ls_R_factor_all 0.0795
_refine_ls_R_factor_gt 0.0527
_refine_ls_shift/su_max 0.009
_refine_ls_shift/su_mean 0.001
_refine_ls_structure_factor_coef Fsqd
_refine_ls_weighting_details 'calc w=1/[\s^2^(Fo^2^)+(0.0947P)^2^+12.6366P] where P=(Fo^2^+2Fc^2^)/3'
_refine_ls_weighting_scheme calc
_refine_ls_wR_factor_gt 0.1451
_refine_ls_wR_factor_ref 0.1843
_reflns_number_gt 3822
_reflns_number_total 4966
_reflns_threshold_expression >2sigma(I)
_cod_data_source_file om700634x-file002.cif
_cod_data_source_block compoundtrans7
_cod_original_sg_symbol_H-M 'P 21/c'
_cod_database_code 4073801

loop_
_symmetry_equiv_pos_as_xyz
'x, y, z'
'-x, y+1/2, -z+1/2'
'-x, -y, -z'
'x, -y-1/2, z-1/2'

loop_
_atom_site_label
_atom_site_type_symbol
_atom_site_fract_x
_atom_site_fract_y
_atom_site_fract_z
_atom_site_U_iso_or_equiv
_atom_site_adp_type
_atom_site_occupancy
_atom_site_symmetry_multiplicity
_atom_site_calc_flag
_atom_site_refinement_flags
Mo1 Mo 0.75616(6) 0.75038(4) 0.44011(3) 0.0270(2) Uani 1 1 d .
Mo2 Mo 0.76671(6) 0.85191(4) 0.31730(3) 0.0274(2) Uani 1 1 d .
P1 P 0.86949(16) 0.70523(12) 0.36536(10) 0.0235(4) Uani 1 1 d .
O1 O 0.5638(6) 0.5847(4) 0.3980(4) 0.0538(16) Uani 1 1 d .
O2 O 1.0432(5) 0.9241(4) 0.4461(4) 0.0536(16) Uani 1 1 d .
O3 O 0.6841(5) 0.9588(3) 0.3651(3) 0.0341(12) Uani 1 1 d .
O4 O 0.5636(5) 0.9771(3) 0.4282(3) 0.0372(12) Uani 1 1 d .
O5 O 0.5071(6) 0.6898(5) 0.2180(4) 0.0581(17) Uani 1 1 d .
O6 O 0.3812(5) 0.7325(4) 0.2703(3) 0.0410(13) Uani 1 1 d .
C1 C 0.6359(8) 0.6471(6) 0.4120(5) 0.0406(19) Uani 1 1 d .
C2 C 0.9401(8) 0.8947(6) 0.4014(5) 0.0404(19) Uani 1 1 d .
C3 C 0.6050(7) 1.0682(5) 0.4425(5) 0.0416(19) Uani 1 1 d .
H3A H 0.7022 1.0712 0.4701 0.062 Uiso 1 1 calc R
H3B H 0.5668 1.0954 0.4718 0.062 Uiso 1 1 calc R
H3C H 0.574 1.0993 0.3951 0.062 Uiso 1 1 calc R
C4 C 0.6109(7) 0.9259(5) 0.3909(4) 0.0306(16) Uani 1 1 d .
C5 C 0.5697(7) 0.8352(5) 0.3806(4) 0.0318(16) Uani 1 1 d .
C6 C 0.6024(7) 0.7864(5) 0.3280(4) 0.0298(15) Uani 1 1 d .
C7 C 0.4979(7) 0.7310(5) 0.2693(5) 0.0380(18) Uani 1 1 d .
C8 C 0.2691(8) 0.6862(6) 0.2109(5) 0.053(2) Uani 1 1 d .
H8A H 0.221 0.7262 0.1691 0.079 Uiso 1 1 calc R
H8B H 0.2089 0.6654 0.2298 0.079 Uiso 1 1 calc R
H8C H 0.3023 0.6363 0.1942 0.079 Uiso 1 1 calc R
C9 C 0.9586(9) 0.7397(7) 0.5523(5) 0.054(3) Uani 1 1 d .
H9 H 1.0383 0.7224 0.5516 0.065 Uiso 1 1 calc R
C10 C 0.8678(11) 0.6832(7) 0.5572(5) 0.059(3) Uani 1 1 d .
H10 H 0.8758 0.6214 0.5615 0.071 Uiso 1 1 calc R
C11 C 0.7574(10) 0.7350(8) 0.5545(5) 0.060(3) Uani 1 1 d .
H11 H 0.6795 0.7135 0.5551 0.073 Uiso 1 1 calc R
C12 C 0.7899(11) 0.8230(9) 0.5509(5) 0.068(3) Uani 1 1 d .
H12 H 0.7376 0.8717 0.5503 0.082 Uiso 1 1 calc R
C13 C 0.9141(11) 0.8285(7) 0.5483(4) 0.061(3) Uani 1 1 d .
H13 H 0.9575 0.88 0.5448 0.073 Uiso 1 1 calc R
C14 C 0.8417(9) 0.8535(7) 0.2290(5) 0.051(2) Uani 1 1 d .
H14 H 0.9262 0.8297 0.2406 0.061 Uiso 1 1 calc R
C15 C 0.7152(9) 0.8052(8) 0.1990(5) 0.053(2) Uani 1 1 d .
H15 H 0.7024 0.7444 0.1886 0.063 Uiso 1 1 calc R
C16 C 0.6133(9) 0.8699(7) 0.1883(4) 0.053(3) Uani 1 1 d .
H16 H 0.5208 0.8592 0.1688 0.064 Uiso 1 1 calc R
C17 C 0.6782(9) 0.9517(6) 0.2124(5) 0.044(2) Uani 1 1 d .
H17 H 0.6338 1.0047 0.2113 0.053 Uiso 1 1 calc R
C18 C 0.8136(9) 0.9450(7) 0.2377(5) 0.053(2) Uani 1 1 d .
H18 H 0.8766 0.9911 0.2572 0.063 Uiso 1 1 calc R
C19 C 0.8070(7) 0.6041(4) 0.3035(4) 0.0243(14) Uani 1 1 d .
H19 H 0.7114 0.6167 0.269 0.029 Uiso 1 1 calc R
C20 C 0.8050(7) 0.5182(5) 0.3444(4) 0.0313(16) Uani 1 1 d .
H20A H 0.8972 0.4979 0.376 0.038 Uiso 1 1 calc R
H20B H 0.7639 0.5299 0.3771 0.038 Uiso 1 1 calc R
C21 C 0.7251(8) 0.4460(5) 0.2872(5) 0.0431(19) Uani 1 1 d .
H21A H 0.6315 0.4649 0.2579 0.052 Uiso 1 1 calc R
H21B H 0.7262 0.3916 0.314 0.052 Uiso 1 1 calc R
C22 C 0.7858(8) 0.4275(6) 0.2338(5) 0.045(2) Uani 1 1 d .
H22A H 0.7303 0.3839 0.1961 0.054 Uiso 1 1 calc R
H22B H 0.8761 0.4026 0.2626 0.054 Uiso 1 1 calc R
C23 C 0.7937(8) 0.5134(6) 0.1939(4) 0.042(2) Uani 1 1 d .
H23A H 0.8391 0.5009 0.1636 0.05 Uiso 1 1 calc R
H23B H 0.7026 0.5341 0.1601 0.05 Uiso 1 1 calc R
C24 C 0.8709(7) 0.5867(5) 0.2517(4) 0.0308(16) Uani 1 1 d .
H24A H 0.9647 0.5687 0.282 0.037 Uiso 1 1 calc R
H24B H 0.8697 0.6412 0.2251 0.037 Uiso 1 1 calc R
C25 C 1.0591(6) 0.6978(5) 0.4177(4) 0.0270(15) Uani 1 1 d .
H25 H 1.0868 0.7442 0.4568 0.032 Uiso 1 1 calc R
C26 C 1.1137(7) 0.6111(5) 0.4616(4) 0.0329(17) Uani 1 1 d .
H26A H 1.0956 0.5623 0.4262 0.04 Uiso 1 1 calc R
H26B H 1.0674 0.5985 0.4915 0.04 Uiso 1 1 calc R
C27 C 1.2666(7) 0.6177(6) 0.5142(5) 0.0413(19) Uani 1 1 d .
H27A H 1.2841 0.6637 0.552 0.05 Uiso 1 1 calc R
H27B H 1.2995 0.5614 0.5405 0.05 Uiso 1 1 calc R
C28 C 1.3425(7) 0.6399(6) 0.4695(5) 0.045(2) Uani 1 1 d .
H28A H 1.4382 0.6475 0.5044 0.054 Uiso 1 1 calc R
H28B H 1.3334 0.5907 0.4358 0.054 Uiso 1 1 calc R
C29 C 1.2887(7) 0.7235(6) 0.4239(5) 0.0413(19) Uani 1 1 d .
H29A H 1.3335 0.7327 0.3927 0.05 Uiso 1 1 calc R
H29B H 1.3103 0.774 0.4581 0.05 Uiso 1 1 calc R
C30 C 1.1347(7) 0.7202(6) 0.3726(4) 0.0384(18) Uani 1 1 d .
H30A H 1.1038 0.7775 0.3478 0.046 Uiso 1 1 calc R
H30B H 1.114 0.6754 0.3335 0.046 Uiso 1 1 calc R
H5 H 0.484(7) 0.826(4) 0.401(4) 0.023(17) Uiso 1 1 d .

loop_
_atom_site_aniso_label
_atom_site_aniso_U_11
_atom_site_aniso_U_22
_atom_site_aniso_U_33
_atom_site_aniso_U_23
_atom_site_aniso_U_13
_atom_site_aniso_U_12
Mo1 0.0290(4) 0.0295(4) 0.0260(4) 0.0012(2) 0.0159(3) 0.0031(3)
Mo2 0.0227(3) 0.0325(4) 0.0290(4) 0.0061(3) 0.0136(3) 0.0025(3)
P1 0.0198(8) 0.0271(10) 0.0251(9) -0.0012(7) 0.0116(7) -0.0012(7)
O1 0.041(3) 0.035(3) 0.080(5) 0.001(3) 0.024(3) -0.010(3)
O2 0.029(3) 0.041(4) 0.073(4) -0.008(3) 0.008(3) -0.002(3)
O3 0.031(3) 0.029(3) 0.042(3) 0.001(2) 0.016(2) 0.001(2)
O4 0.032(3) 0.035(3) 0.045(3) -0.008(2) 0.017(2) 0.000(2)
O5 0.033(3) 0.071(5) 0.061(4) -0.023(3) 0.013(3) 0.001(3)
O6 0.022(3) 0.032(3) 0.056(3) -0.005(3) 0.008(2) -0.003(2)
C1 0.032(4) 0.047(5) 0.045(5) 0.006(4) 0.020(4) 0.006(4)
C2 0.032(4) 0.039(5) 0.052(5) 0.004(4) 0.022(4) 0.003(4)
C3 0.031(4) 0.037(5) 0.047(5) -0.011(4) 0.009(3) -0.002(3)
C4 0.022(3) 0.038(4) 0.031(4) -0.007(3) 0.012(3) -0.005(3)
C5 0.023(3) 0.033(4) 0.040(4) 0.004(3) 0.014(3) 0.002(3)
C6 0.026(3) 0.030(4) 0.034(4) -0.006(3) 0.015(3) -0.002(3)
C7 0.029(4) 0.034(5) 0.045(5) -0.008(4) 0.013(3) 0.000(3)
C8 0.031(4) 0.048(6) 0.061(6) -0.011(4) 0.006(4) -0.012(4)
C9 0.041(5) 0.085(8) 0.029(4) -0.009(4) 0.011(4) 0.003(5)
C10 0.080(7) 0.056(6) 0.028(4) 0.020(4) 0.014(4) 0.010(5)
C11 0.064(6) 0.091(9) 0.038(5) 0.012(5) 0.034(5) 0.008(6)
C12 0.076(7) 0.089(9) 0.029(5) -0.018(5) 0.015(5) 0.033(7)
C13 0.084(7) 0.059(7) 0.021(4) -0.008(4) 0.009(4) -0.025(6)
C14 0.055(5) 0.069(7) 0.041(5) 0.024(4) 0.033(4) 0.017(5)
C15 0.046(5) 0.080(7) 0.032(4) -0.001(4) 0.019(4) 0.016(5)
C16 0.044(5) 0.087(8) 0.025(4) 0.011(4) 0.012(4) 0.019(5)
C17 0.057(5) 0.038(5) 0.047(5) 0.016(4) 0.032(4) 0.009(4)
C18 0.051(5) 0.056(6) 0.060(6) 0.022(5) 0.033(4) 0.002(5)
C19 0.023(3) 0.025(4) 0.026(3) 0.000(3) 0.012(3) 0.006(3)
C20 0.033(4) 0.024(4) 0.041(4) 0.000(3) 0.020(3) 0.006(3)
C21 0.045(4) 0.030(4) 0.065(5) -0.009(4) 0.034(4) -0.004(4)
C22 0.035(4) 0.042(5) 0.063(6) -0.023(4) 0.027(4) -0.008(4)
C23 0.036(4) 0.055(5) 0.037(4) -0.018(4) 0.020(3) -0.004(4)
C24 0.030(4) 0.031(4) 0.037(4) -0.006(3) 0.020(3) 0.001(3)
C25 0.022(3) 0.025(4) 0.033(4) 0.001(3) 0.012(3) 0.000(3)
C26 0.026(4) 0.034(4) 0.043(4) 0.009(3) 0.019(3) 0.003(3)
C27 0.027(4) 0.046(5) 0.049(5) 0.011(4) 0.016(3) 0.004(4)
C28 0.023(4) 0.051(5) 0.055(5) -0.002(4) 0.013(4) -0.004(4)
C29 0.024(4) 0.047(5) 0.056(5) 0.004(4) 0.021(4) -0.010(4)
C30 0.023(4) 0.052(5) 0.040(4) 0.009(4) 0.015(3) -0.004(4)

loop_
_atom_type_symbol
_atom_type_description
_atom_type_scat_dispersion_real
_atom_type_scat_dispersion_imag
_atom_type_scat_source
C C 0.0033 0.0016 'International Tables Vol C Tables 4.2.6.8 and 6.1.1.4'
H H 0 0 'International Tables Vol C Tables 4.2.6.8 and 6.1.1.4'
Mo Mo -1.6832 0.6857 'International Tables Vol C Tables 4.2.6.8 and 6.1.1.4'
O O 0.0106 0.006 'International Tables Vol C Tables 4.2.6.8 and 6.1.1.4'
P P 0.1023 0.0942 'International Tables Vol C Tables 4.2.6.8 and 6.1.1.4'

loop_
_geom_angle_atom_site_label_1
_geom_angle_atom_site_label_2
_geom_angle_atom_site_label_3
_geom_angle
C1 Mo1 C6 78.0(3)
C1 Mo1 C5 87.4(3)
C6 Mo1 C5 38.6(3)
C1 Mo1 C11 83.7(4)
C6 Mo1 C11 133.7(3)
C5 Mo1 C11 99.0(3)
C1 Mo1 C10 85.3(4)
C6 Mo1 C10 162.3(3)
C5 Mo1 C10 135.5(3)
C11 Mo1 C10 36.5(4)
C1 Mo1 C9 116.8(4)
C6 Mo1 C9 163.6(3)
C5 Mo1 C9 142.3(3)
C11 Mo1 C9 58.9(3)
C10 Mo1 C9 34.1(3)
C1 Mo1 C12 115.4(4)
C6 Mo1 C12 124.3(3)
C5 Mo1 C12 86.4(3)
C11 Mo1 C12 34.7(4)
C10 Mo1 C12 58.1(4)
C9 Mo1 C12 57.7(3)
C1 Mo1 C13 140.8(3)
C6 Mo1 C13 135.7(3)
C5 Mo1 C13 108.3(4)
C11 Mo1 C13 58.9(4)
C10 Mo1 C13 58.1(4)
C9 Mo1 C13 35.0(3)
C12 Mo1 C13 35.0(4)
C1 Mo1 P1 95.0(2)
C6 Mo1 P1 79.99(19)
C5 Mo1 P1 116.6(2)
C11 Mo1 P1 144.3(3)
C10 Mo1 P1 107.8(3)
C9 Mo1 P1 91.2(2)
C12 Mo1 P1 143.4(3)
C13 Mo1 P1 108.4(3)
C1 Mo1 Mo2 117.5(2)
C6 Mo1 Mo2 47.71(19)
C5 Mo1 Mo2 69.70(19)
C11 Mo1 Mo2 154.4(3)
C10 Mo1 Mo2 149.3(3)
C9 Mo1 Mo2 116.1(3)
C12 Mo1 Mo2 119.8(3)
C13 Mo1 Mo2 101.7(2)
P1 Mo1 Mo2 53.42(4)
C2 Mo2 C6 126.6(3)
C2 Mo2 C15 130.9(3)
C6 Mo2 C15 98.4(3)
C2 Mo2 O3 81.0(3)
C6 Mo2 O3 75.6(2)
C15 Mo2 O3 134.5(3)
C2 Mo2 C14 94.9(3)
C6 Mo2 C14 135.4(3)
C15 Mo2 C14 37.1(3)
O3 Mo2 C14 133.3(3)
C2 Mo2 C18 86.7(3)
C6 Mo2 C18 142.9(3)
C15 Mo2 C18 60.5(4)
O3 Mo2 C18 97.2(3)
C14 Mo2 C18 36.1(3)
C2 Mo2 C16 144.5(4)
C6 Mo2 C16 86.7(3)
C15 Mo2 C16 36.2(3)
O3 Mo2 C16 98.5(3)
C14 Mo2 C16 59.6(3)
C18 Mo2 C16 58.0(3)
C2 Mo2 C17 112.4(3)
C6 Mo2 C17 110.3(3)
C15 Mo2 C17 58.6(3)
O3 Mo2 C17 80.9(2)
C14 Mo2 C17 57.6(3)
C18 Mo2 C17 33.3(3)
C16 Mo2 C17 34.2(3)
C2 Mo2 P1 82.3(2)
C6 Mo2 P1 79.6(2)
C15 Mo2 P1 88.6(3)
O3 Mo2 P1 132.49(13)
C14 Mo2 P1 92.2(2)
C18 Mo2 P1 125.8(2)
C16 Mo2 P1 119.9(3)
C17 Mo2 P1 146.3(2)
C2 Mo2 Mo1 82.2(2)
C6 Mo2 Mo1 47.15(19)
C15 Mo2 Mo1 128.3(3)
O3 Mo2 Mo1 80.44(13)
C14 Mo2 Mo1 145.5(2)
C18 Mo2 Mo1 168.9(2)
C16 Mo2 Mo1 133.0(3)
C17 Mo2 Mo1 154.0(2)
P1 Mo2 Mo1 53.35(4)
C19 P1 C25 107.2(3)
C19 P1 Mo1 118.9(2)
C25 P1 Mo1 116.4(2)
C19 P1 Mo2 120.4(2)
C25 P1 Mo2 118.1(2)
Mo1 P1 Mo2 73.23(5)
C4 O3 Mo2 111.4(5)
C4 O4 C3 119.0(6)
C7 O6 C8 117.9(7)
O1 C1 Mo1 177.2(7)
O2 C2 Mo2 174.1(7)
O4 C3 H3A 109.5
O4 C3 H3B 109.5
H3A C3 H3B 109.5
O4 C3 H3C 109.5
H3A C3 H3C 109.5
H3B C3 H3C 109.5
O3 C4 O4 120.3(7)
O3 C4 C5 123.2(7)
O4 C4 C5 116.4(6)
C4 C5 C6 114.3(6)
C4 C5 Mo1 107.9(5)
C6 C5 Mo1 67.4(4)
C4 C5 H5 109(3)
C6 C5 H5 133(3)
Mo1 C5 H5 116(3)
C5 C6 C7 119.1(6)
C5 C6 Mo1 74.1(4)
C7 C6 Mo1 129.6(6)
C5 C6 Mo2 110.4(5)
C7 C6 Mo2 124.8(5)
Mo1 C6 Mo2 85.1(2)
O5 C7 O6 119.1(7)
O5 C7 C6 126.9(7)
O6 C7 C6 113.8(7)
O6 C8 H8A 109.5
O6 C8 H8B 109.5
H8A C8 H8B 109.5
O6 C8 H8C 109.5
H8A C8 H8C 109.5
H8B C8 H8C 109.5
C10 C9 C13 109.7(9)
C10 C9 Mo1 72.0(5)
C13 C9 Mo1 73.9(5)
C10 C9 H9 125.1
C13 C9 H9 125.1
Mo1 C9 H9 120.7
C9 C10 C11 108.4(9)
C9 C10 Mo1 73.9(5)
C11 C10 Mo1 71.1(5)
C9 C10 H10 125.8
C11 C10 H10 125.8
Mo1 C10 H10 120.9
C12 C11 C10 106.1(9)
C12 C11 Mo1 74.4(5)
C10 C11 Mo1 72.4(5)
C12 C11 H11 126.9
C10 C11 H11 126.9
Mo1 C11 H11 118.4
C11 C12 C13 110.1(9)
C11 C12 Mo1 70.9(5)
C13 C12 Mo1 73.7(5)
C11 C12 H12 124.9
C13 C12 H12 124.9
Mo1 C12 H12 122
C12 C13 C9 105.6(9)
C12 C13 Mo1 71.2(5)
C9 C13 Mo1 71.1(5)
C12 C13 H13 127.2
C9 C13 H13 127.2
Mo1 C13 H13 122.3
C18 C14 C15 107.7(8)
C18 C14 Mo2 74.7(5)
C15 C14 Mo2 71.0(5)
C18 C14 H14 126.2
C15 C14 H14 126.2
Mo2 C14 H14 119.9
C16 C15 C14 106.0(9)
C16 C15 Mo2 75.1(5)
C14 C15 Mo2 71.8(5)
C16 C15 H15 127
C14 C15 H15 127
Mo2 C15 H15 118.2
C17 C16 C15 107.3(8)
C17 C16 Mo2 74.1(5)
C15 C16 Mo2 68.7(4)
C17 C16 H16 126.4
C15 C16 H16 126.4
Mo2 C16 H16 122.5
C18 C17 C16 112.0(8)
C18 C17 Mo2 72.1(5)
C16 C17 Mo2 71.7(5)
C18 C17 H17 124
C16 C17 H17 124
Mo2 C17 H17 123.8
C17 C18 C14 107.1(9)
C17 C18 Mo2 74.6(5)
C14 C18 Mo2 69.1(4)
C17 C18 H18 126.5
C14 C18 H18 126.5
Mo2 C18 H18 121.5
C24 C19 C20 110.1(6)
C24 C19 P1 115.9(5)
C20 C19 P1 115.1(5)
C24 C19 H19 104.8
C20 C19 H19 104.8
P1 C19 H19 104.8
C21 C20 C19 110.4(6)
C21 C20 H20A 109.6
C19 C20 H20A 109.6
C21 C20 H20B 109.6
C19 C20 H20B 109.6
H20A C20 H20B 108.1
C20 C21 C22 110.8(6)
C20 C21 H21A 109.5
C22 C21 H21A 109.5
C20 C21 H21B 109.5
C22 C21 H21B 109.5
H21A C21 H21B 108.1
C21 C22 C23 111.0(7)
C21 C22 H22A 109.4
C23 C22 H22A 109.4
C21 C22 H22B 109.4
C23 C22 H22B 109.4
H22A C22 H22B 108
C24 C23 C22 111.1(6)
C24 C23 H23A 109.4
C22 C23 H23A 109.4
C24 C23 H23B 109.4
C22 C23 H23B 109.4
H23A C23 H23B 108
C19 C24 C23 110.8(6)
C19 C24 H24A 109.5
C23 C24 H24A 109.5
C19 C24 H24B 109.5
C23 C24 H24B 109.5
H24A C24 H24B 108.1
C26 C25 C30 110.0(6)
C26 C25 P1 114.5(5)
C30 C25 P1 116.6(5)
C26 C25 H25 104.8
C30 C25 H25 104.8
P1 C25 H25 104.8
C25 C26 C27 110.9(6)
C25 C26 H26A 109.5
C27 C26 H26A 109.5
C25 C26 H26B 109.5
C27 C26 H26B 109.5
H26A C26 H26B 108.1
C28 C27 C26 111.0(7)
C28 C27 H27A 109.4
C26 C27 H27A 109.4
C28 C27 H27B 109.4
C26 C27 H27B 109.4
H27A C27 H27B 108
C29 C28 C27 111.3(7)
C29 C28 H28A 109.4
C27 C28 H28A 109.4
C29 C28 H28B 109.4
C27 C28 H28B 109.4
H28A C28 H28B 108
C28 C29 C30 112.5(6)
C28 C29 H29A 109.1
C30 C29 H29A 109.1
C28 C29 H29B 109.1
C30 C29 H29B 109.1
H29A C29 H29B 107.8
C25 C30 C29 111.6(6)
C25 C30 H30A 109.3
C29 C30 H30A 109.3
C25 C30 H30B 109.3
C29 C30 H30B 109.3
H30A C30 H30B 108

loop_
_geom_bond_atom_site_label_1
_geom_bond_atom_site_label_2
_geom_bond_distance
Mo1 C1 1.949(9)
Mo1 C6 2.154(7)
Mo1 C5 2.244(7)
Mo1 C11 2.283(8)
Mo1 C10 2.300(8)
Mo1 C9 2.324(8)
Mo1 C12 2.328(8)
Mo1 C13 2.360(8)
Mo1 P1 2.4531(17)
Mo1 Mo2 2.9278(8)
Mo2 C2 1.982(8)
Mo2 C6 2.174(7)
Mo2 C15 2.260(8)
Mo2 O3 2.264(5)
Mo2 C14 2.271(8)
Mo2 C18 2.345(8)
Mo2 C16 2.345(8)
Mo2 C17 2.376(8)
Mo2 P1 2.4555(19)
P1 C19 1.869(7)
P1 C25 1.872(7)
O1 C1 1.178(10)
O2 C2 1.163(9)
O3 C4 1.250(8)
O4 C4 1.336(9)
O4 C3 1.426(9)
O5 C7 1.237(10)
O6 C7 1.309(9)
O6 C8 1.435(9)
C3 H3A 0.96
C3 H3B 0.96
C3 H3C 0.96
C4 C5 1.418(11)
C5 C6 1.455(10)
C5 H5 1.21(7)
C6 C7 1.463(10)
C8 H8A 0.96
C8 H8B 0.96
C8 H8C 0.96
C9 C10 1.357(14)
C9 C13 1.409(14)
C9 H9 0.93
C10 C11 1.435(14)
C10 H10 0.93
C11 C12 1.377(15)
C11 H11 0.93
C12 C13 1.410(15)
C12 H12 0.93
C13 H13 0.93
C14 C18 1.434(13)
C14 C15 1.443(14)
C14 H14 0.93
C15 C16 1.431(13)
C15 H15 0.93
C16 C17 1.388(13)
C16 H16 0.93
C17 C18 1.353(12)
C17 H17 0.93
C18 H18 0.93
C19 C24 1.526(9)
C19 C20 1.527(10)
C19 H19 0.98
C20 C21 1.521(11)
C20 H20A 0.97
C20 H20B 0.97
C21 C22 1.529(11)
C21 H21A 0.97
C21 H21B 0.97
C22 C23 1.536(12)
C22 H22A 0.97
C22 H22B 0.97
C23 C24 1.530(10)
C23 H23A 0.97
C23 H23B 0.97
C24 H24A 0.97
C24 H24B 0.97
C25 C26 1.524(10)
C25 C30 1.529(10)
C25 H25 0.98
C26 C27 1.531(10)
C26 H26A 0.97
C26 H26B 0.97
C27 C28 1.522(11)
C27 H27A 0.97
C27 H27B 0.97
C28 C29 1.499(11)
C28 H28A 0.97
C28 H28B 0.97
C29 C30 1.534(10)
C29 H29A 0.97
C29 H29B 0.97
C30 H30A 0.97
C30 H30B 0.97
